data_4129423
loop_
_publ_author_name
'Sharpe, Robert J.'
'Johnson, Jeffrey S.'

_publ_section_title
;
 A global and local desymmetrization approach to the synthesis of
 steroidal alkaloids: stereocontrolled total synthesis of paspaline.
;
_journal_issue 15
_journal_name_full 'Journal of the American Chemical Society'
_journal_page_first 4968
_journal_page_last 4971
_journal_paper_doi 10.1021/jacs.5b02631
_journal_volume 137
_journal_year 2015
_chemical_absolute_configuration ad
_chemical_formula_moiety 'C28 H39 N O2'
_chemical_formula_sum 'C28 H39 N O2'
_chemical_formula_weight 421.60
_space_group_crystal_system orthorhombic
_space_group_IT_number 19
_space_group_name_Hall 'P 2ac 2ab'
_space_group_name_H-M_alt 'P 21 21 21'
_atom_sites_solution_hydrogens mixed
_atom_sites_solution_primary iterative
_audit_creation_date 2015-02-27
_audit_creation_method
;
Olex2 1.2
(compiled 2015.01.26 svn.r3150 for OlexSys, GUI svn.r4998)
;
_cell_angle_alpha 90
_cell_angle_beta 90
_cell_angle_gamma 90
_cell_formula_units_Z 8
_cell_length_a 10.6682(4)
_cell_length_b 18.2369(7)
_cell_length_c 24.0876(10)
_cell_measurement_reflns_used 9820
_cell_measurement_temperature 100
_cell_measurement_theta_max 74.37
_cell_measurement_theta_min 3.04
_cell_volume 4686.4(3)
_computing_cell_refinement 'SAINT v8.34A (Bruker, 2013)'
_computing_data_reduction 'SAINT v8.34A (Bruker, 2013)'
_computing_molecular_graphics 'Olex2 (Dolomanov et al., 2009)'
_computing_publication_material 'Olex2 (Dolomanov et al., 2009)'
_computing_structure_refinement 'XL (Sheldrick, 2008)'
_computing_structure_solution 'olex2.solve (Bourhis et al., 2015)'
_diffrn_ambient_temperature 100
_diffrn_measured_fraction_theta_full 0.996
_diffrn_measured_fraction_theta_max 0.985
_diffrn_measurement_device_type 'Bruker APEX-II CCD'
_diffrn_measurement_method '\f and \w scans'
_diffrn_radiation_type CuK\a
_diffrn_radiation_wavelength 1.54178
_diffrn_reflns_av_R_equivalents 0.0296
_diffrn_reflns_av_unetI/netI 0.0169
_diffrn_reflns_Laue_measured_fraction_full 0.996
_diffrn_reflns_Laue_measured_fraction_max 0.985
_diffrn_reflns_limit_h_max 13
_diffrn_reflns_limit_h_min -13
_diffrn_reflns_limit_k_max 21
_diffrn_reflns_limit_k_min -22
_diffrn_reflns_limit_l_max 28
_diffrn_reflns_limit_l_min -25
_diffrn_reflns_number 70995
_diffrn_reflns_point_group_measured_fraction_full 0.998
_diffrn_reflns_point_group_measured_fraction_max 0.983
_diffrn_reflns_theta_full 67.679
_diffrn_reflns_theta_max 74.468
_diffrn_reflns_theta_min 3.039
_diffrn_standards_number 0
_exptl_absorpt_coefficient_mu 0.567
_exptl_absorpt_correction_T_max 0.9491
_exptl_absorpt_correction_T_min 0.8813
_exptl_absorpt_correction_type numerical
_exptl_absorpt_process_details
;
SADABS-2014/5 (Bruker,2014/5) was used for absorption correction.
wR2(int) was 0.0610 before and 0.0447 after correction.
The Ratio of minimum to maximum transmission is 0.9286.
The \l/2 correction factor is 0.00150.
;
_exptl_crystal_colour 'clear light yellow'
_exptl_crystal_colour_lustre clear
_exptl_crystal_colour_modifier light
_exptl_crystal_colour_primary yellow
_exptl_crystal_density_diffrn 1.195
_exptl_crystal_description block
_exptl_crystal_F_000 1840
_exptl_crystal_size_max 0.298
_exptl_crystal_size_mid 0.191
_exptl_crystal_size_min 0.153
_refine_diff_density_max 0.392
_refine_diff_density_min -0.220
_refine_diff_density_rms 0.037
_refine_ls_abs_structure_details
;
 Flack x determined using 3860 quotients [(I+)-(I-)]/[(I+)+(I-)]
 (Parsons, Flack and Wagner, Acta Cryst. B69 (2013) 249-259).
;
_refine_ls_abs_structure_Flack 0.10(4)
_refine_ls_extinction_method none
_refine_ls_goodness_of_fit_ref 1.039
_refine_ls_hydrogen_treatment mixed
_refine_ls_matrix_type full
_refine_ls_number_parameters 585
_refine_ls_number_reflns 9421
_refine_ls_number_restraints 0
_refine_ls_restrained_S_all 1.039
_refine_ls_R_factor_all 0.0402
_refine_ls_R_factor_gt 0.0384
_refine_ls_shift/su_max 0.000
_refine_ls_shift/su_mean 0.000
_refine_ls_structure_factor_coef Fsqd
_refine_ls_weighting_details 'w=1/[\s^2^(Fo^2^)+(0.0645P)^2^+0.9028P] where P=(Fo^2^+2Fc^2^)/3'
_refine_ls_weighting_scheme calc
_refine_ls_wR_factor_gt 0.1028
_refine_ls_wR_factor_ref 0.1044
_reflns_Friedel_coverage 0.797
_reflns_Friedel_fraction_full 0.999
_reflns_Friedel_fraction_max 0.981
_reflns_number_gt 9005
_reflns_number_total 9421
_reflns_threshold_expression 'I > 2\s(I)'
_cod_data_source_file ja5b02631_si_001.cif
_cod_data_source_block x1502014
_cod_database_code 4129423
_shelx_space_group_comment
;
The symmetry employed for this shelxl refinement is uniquely defined
by the following loop, which should always be used as a source of
symmetry information in preference to the above space-group names.
They are only intended as comments.
;
_shelx_estimated_absorpt_t_max 0.918
_shelx_estimated_absorpt_t_min 0.849
_olex2_refinement_description
;
1. Fixed Uiso
 At 1.2 times of:
  All C(H) groups, All C(H,H) groups
 At 1.5 times of:
  All C(H,H,H) groups
2.a Ternary CH refined with riding coordinates:
 C11(H11), C12(H12), C16(H16), C19(H19), C39(H39), C40(H40), C44(H44), C47(H47)
2.b Secondary CH2 refined with riding coordinates:
 C9(H9A,H9B), C10(H10A,H10B), C13(H13A,H13B), C14(H14A,H14B), C17(H17A,H17B),
 C18(H18A,H18B), C20(H20A,H20B), C37(H37A,H37B), C38(H38A,H38B), C41(H41A,H41B),
  C42(H42A,H42B), C45(H45A,H45B), C46(H46A,H46B), C48(H48A,H48B)
2.c Aromatic/amide H refined with riding coordinates:
 C1(H1A), C2(H2A), C3(H3), C4(H4), C29(H29), C30(H30), C31(H31), C32(H32)
2.d Idealised Me refined as rotating group:
 C23(H23A,H23B,H23C), C24(H24A,H24B,H24C), C26(H26A,H26B,H26C), C27(H27A,H27B,
 H27C), C28(H28A,H28B,H28C), C51(H51A,H51B,H51C), C52(H52A,H52B,H52C), C54(H54A,
 H54B,H54C), C55(H55A,H55B,H55C), C56(H56A,H56B,H56C)
;
_shelx_shelxl_version_number 2014/7
_olex2_date_sample_data_collection 2015-02-23
_olex2_date_sample_submission 2015-02-23
_olex2_submission_original_sample_id RJS-1
_olex2_submission_special_instructions 'No special instructions were received'

loop_
_space_group_symop_operation_xyz
'x, y, z'
'-x+1/2, -y, z+1/2'
'x+1/2, -y+1/2, -z'
'-x, y+1/2, -z+1/2'

loop_
_atom_site_label
_atom_site_type_symbol
_atom_site_fract_x
_atom_site_fract_y
_atom_site_fract_z
_atom_site_U_iso_or_equiv
_atom_site_adp_type
_atom_site_occupancy
_atom_site_site_symmetry_order
_atom_site_calc_flag
_atom_site_refinement_flags_posn
O1 O 0.06641(14) 0.83797(8) 0.45471(6) 0.0247(3) Uani 1 1 d .
O2 O -0.03362(16) 0.97124(9) 0.49369(7) 0.0320(3) Uani 1 1 d .
H2 H -0.103(3) 0.9825(14) 0.4759(11) 0.031(7) Uiso 1 1 d .
N1 N 0.19223(18) 0.45011(9) 0.41322(8) 0.0269(4) Uani 1 1 d .
H1 H 0.201(3) 0.4701(16) 0.4440(13) 0.039(8) Uiso 1 1 d .
C1 C 0.1651(2) 0.29053(14) 0.32680(12) 0.0390(6) Uani 1 1 d .
H1A H 0.1391 0.2805 0.2899 0.047 Uiso 1 1 calc R
C2 C 0.2100(3) 0.23471(13) 0.35997(12) 0.0444(6) Uani 1 1 d .
H2A H 0.2155 0.1864 0.3455 0.053 Uiso 1 1 calc R
C3 C 0.2473(3) 0.24843(13) 0.41447(12) 0.0420(6) Uani 1 1 d .
H3 H 0.2754 0.2088 0.4368 0.050 Uiso 1 1 calc R
C4 C 0.2443(2) 0.31853(12) 0.43680(11) 0.0356(5) Uani 1 1 d .
H4 H 0.2705 0.3276 0.4739 0.043 Uiso 1 1 calc R
C5 C 0.2015(2) 0.37512(12) 0.40290(9) 0.0289(5) Uani 1 1 d .
C6 C 0.1379(2) 0.48232(11) 0.36746(9) 0.0255(4) Uani 1 1 d .
C7 C 0.1172(2) 0.56019(11) 0.34721(8) 0.0234(4) Uani 1 1 d .
C8 C 0.05665(19) 0.61838(11) 0.38674(8) 0.0222(4) Uani 1 1 d .
C9 C 0.1518(2) 0.64162(11) 0.43189(8) 0.0242(4) Uani 1 1 d .
H9A H 0.1634 0.6004 0.4581 0.029 Uiso 1 1 calc R
H9B H 0.2337 0.6514 0.4140 0.029 Uiso 1 1 calc R
C10 C 0.1121(2) 0.70973(11) 0.46458(8) 0.0256(4) Uani 1 1 d .
H10A H 0.0352 0.6990 0.4862 0.031 Uiso 1 1 calc R
H10B H 0.1792 0.7238 0.4909 0.031 Uiso 1 1 calc R
C11 C 0.08733(19) 0.77234(11) 0.42411(8) 0.0228(4) Uani 1 1 d .
H11 H 0.1650 0.7795 0.4015 0.027 Uiso 1 1 calc R
C12 C 0.0685(2) 0.90040(11) 0.41904(8) 0.0259(4) Uani 1 1 d .
H12 H 0.1489 0.8989 0.3978 0.031 Uiso 1 1 calc R
C13 C -0.0380(2) 0.89554(12) 0.37720(9) 0.0294(5) Uani 1 1 d .
H13A H -0.0325 0.9372 0.3509 0.035 Uiso 1 1 calc R
H13B H -0.1193 0.8988 0.3968 0.035 Uiso 1 1 calc R
C14 C -0.0315(2) 0.82291(12) 0.34483(9) 0.0280(4) Uani 1 1 d .
H14A H 0.0420 0.8240 0.3198 0.034 Uiso 1 1 calc R
H14B H -0.1076 0.8180 0.3216 0.034 Uiso 1 1 calc R
C15 C -0.0211(2) 0.75550(12) 0.38364(8) 0.0239(4) Uani 1 1 d .
C16 C 0.02245(19) 0.68691(11) 0.35014(8) 0.0220(4) Uani 1 1 d .
H16 H 0.1037 0.7021 0.3329 0.026 Uiso 1 1 calc R
C17 C -0.0624(2) 0.66703(13) 0.30044(9) 0.0288(5) Uani 1 1 d .
H17A H -0.1449 0.6505 0.3146 0.035 Uiso 1 1 calc R
H17B H -0.0764 0.7114 0.2776 0.035 Uiso 1 1 calc R
C18 C -0.0061(2) 0.60645(13) 0.26367(9) 0.0308(5) Uani 1 1 d .
H18A H -0.0662 0.5926 0.2341 0.037 Uiso 1 1 calc R
H18B H 0.0719 0.6242 0.2459 0.037 Uiso 1 1 calc R
C19 C 0.0219(2) 0.54086(13) 0.30011(8) 0.0276(4) Uani 1 1 d .
H19 H -0.0586 0.5295 0.3195 0.033 Uiso 1 1 calc R
C20 C 0.0666(2) 0.46720(13) 0.27529(9) 0.0315(5) Uani 1 1 d .
H20A H -0.0035 0.4389 0.2590 0.038 Uiso 1 1 calc R
H20B H 0.1329 0.4743 0.2470 0.038 Uiso 1 1 calc R
C21 C 0.1169(2) 0.43160(12) 0.32722(9) 0.0288(5) Uani 1 1 d .
C22 C 0.1580(2) 0.36231(12) 0.34786(10) 0.0305(5) Uani 1 1 d .
C23 C 0.2450(2) 0.58513(12) 0.32308(9) 0.0259(4) Uani 1 1 d .
H23A H 0.2421 0.6378 0.3151 0.039 Uiso 1 1 calc GR
H23B H 0.2621 0.5581 0.2887 0.039 Uiso 1 1 calc GR
H23C H 0.3115 0.5752 0.3501 0.039 Uiso 1 1 calc GR
C24 C -0.0593(2) 0.58370(11) 0.41505(9) 0.0265(4) Uani 1 1 d .
H24A H -0.1340 0.5932 0.3925 0.040 Uiso 1 1 calc GR
H24B H -0.0705 0.6053 0.4520 0.040 Uiso 1 1 calc GR
H24C H -0.0468 0.5307 0.4186 0.040 Uiso 1 1 calc GR
C25 C 0.0719(2) 0.96886(12) 0.45633(9) 0.0288(5) Uani 1 1 d .
C26 C 0.1868(2) 0.96435(13) 0.49312(10) 0.0340(5) Uani 1 1 d .
H26A H 0.1939 1.0093 0.5151 0.051 Uiso 1 1 calc GR
H26B H 0.2618 0.9587 0.4700 0.051 Uiso 1 1 calc GR
H26C H 0.1792 0.9221 0.5180 0.051 Uiso 1 1 calc GR
C27 C 0.0751(3) 1.03873(13) 0.42117(11) 0.0421(6) Uani 1 1 d .
H27A H -0.0041 1.0437 0.4009 0.063 Uiso 1 1 calc GR
H27B H 0.1447 1.0359 0.3947 0.063 Uiso 1 1 calc GR
H27C H 0.0868 1.0813 0.4454 0.063 Uiso 1 1 calc GR
C28 C -0.1475(2) 0.74710(13) 0.41364(9) 0.0296(5) Uani 1 1 d .
H28A H -0.1391 0.7112 0.4437 0.044 Uiso 1 1 calc GR
H28B H -0.2111 0.7302 0.3872 0.044 Uiso 1 1 calc GR
H28C H -0.1729 0.7945 0.4291 0.044 Uiso 1 1 calc GR
O3 O 0.62411(15) 0.16537(8) 0.42083(6) 0.0271(3) Uani 1 1 d .
O4 O 0.73089(17) 0.03967(9) 0.45384(7) 0.0352(4) Uani 1 1 d .
H4A H 0.738(4) 0.086(2) 0.4588(17) 0.076(12) Uiso 1 1 d .
N2 N 0.53936(17) 0.55840(9) 0.38430(8) 0.0245(4) Uani 1 1 d .
H2B H 0.523(3) 0.5383(15) 0.4161(12) 0.032(7) Uiso 1 1 d .
C29 C 0.5892(2) 0.71820(12) 0.29916(9) 0.0290(5) Uani 1 1 d .
H29 H 0.6186 0.7281 0.2627 0.035 Uiso 1 1 calc R
C30 C 0.5530(2) 0.77462(12) 0.33389(10) 0.0326(5) Uani 1 1 d .
H30 H 0.5577 0.8237 0.3209 0.039 Uiso 1 1 calc R
C31 C 0.5095(2) 0.76105(12) 0.38802(10) 0.0313(5) Uani 1 1 d .
H31 H 0.4840 0.8011 0.4105 0.038 Uiso 1 1 calc R
C32 C 0.5030(2) 0.69040(11) 0.40927(10) 0.0281(4) Uani 1 1 d .
H32 H 0.4750 0.6813 0.4461 0.034 Uiso 1 1 calc R
C33 C 0.5392(2) 0.63336(11) 0.37429(9) 0.0249(4) Uani 1 1 d .
C34 C 0.58462(19) 0.52427(11) 0.33732(9) 0.0238(4) Uani 1 1 d .
C35 C 0.5924(2) 0.44622(11) 0.31587(8) 0.0232(4) Uani 1 1 d .
C36 C 0.6498(2) 0.38487(10) 0.35358(8) 0.0227(4) Uani 1 1 d .
C37 C 0.5587(2) 0.36527(11) 0.40129(8) 0.0258(4) Uani 1 1 d .
H37A H 0.5550 0.4068 0.4277 0.031 Uiso 1 1 calc R
H37B H 0.4736 0.3583 0.3858 0.031 Uiso 1 1 calc R
C38 C 0.5970(2) 0.29563(11) 0.43290(9) 0.0274(4) Uani 1 1 d .
H38A H 0.6794 0.3030 0.4510 0.033 Uiso 1 1 calc R
H38B H 0.5344 0.2844 0.4620 0.033 Uiso 1 1 calc R
C39 C 0.6045(2) 0.23303(11) 0.39172(9) 0.0243(4) Uani 1 1 d .
H39 H 0.5212 0.2296 0.3729 0.029 Uiso 1 1 calc R
C40 C 0.6035(2) 0.10324(11) 0.38532(9) 0.0282(4) Uani 1 1 d .
H40 H 0.5159 0.1060 0.3706 0.034 Uiso 1 1 calc R
C41 C 0.6928(2) 0.10405(11) 0.33662(9) 0.0308(5) Uani 1 1 d .
H41A H 0.6702 0.0643 0.3105 0.037 Uiso 1 1 calc R
H41B H 0.7792 0.0950 0.3499 0.037 Uiso 1 1 calc R
C42 C 0.6877(2) 0.17806(11) 0.30641(9) 0.0281(4) Uani 1 1 d .
H42A H 0.6063 0.1825 0.2870 0.034 Uiso 1 1 calc R
H42B H 0.7548 0.1796 0.2780 0.034 Uiso 1 1 calc R
C43 C 0.7037(2) 0.24384(11) 0.34627(9) 0.0238(4) Uani 1 1 d .
C44 C 0.66744(19) 0.31564(11) 0.31524(8) 0.0222(4) Uani 1 1 d .
H44 H 0.5820 0.3058 0.2999 0.027 Uiso 1 1 calc R
C45 C 0.7494(2) 0.33126(11) 0.26363(9) 0.0277(4) Uani 1 1 d .
H45A H 0.8363 0.3416 0.2758 0.033 Uiso 1 1 calc R
H45B H 0.7515 0.2869 0.2399 0.033 Uiso 1 1 calc R
C46 C 0.7014(2) 0.39630(12) 0.22912(9) 0.0287(4) Uani 1 1 d .
H46A H 0.7618 0.4079 0.1992 0.034 Uiso 1 1 calc R
H46B H 0.6200 0.3837 0.2118 0.034 Uiso 1 1 calc R
C47 C 0.6860(2) 0.46193(11) 0.26701(9) 0.0255(4) Uani 1 1 d .
H47 H 0.7697 0.4690 0.2850 0.031 Uiso 1 1 calc R
C48 C 0.6496(2) 0.53799(11) 0.24375(9) 0.0271(4) Uani 1 1 d .
H48A H 0.7218 0.5631 0.2263 0.032 Uiso 1 1 calc R
H48B H 0.5796 0.5348 0.2169 0.032 Uiso 1 1 calc R
C49 C 0.6103(2) 0.57480(12) 0.29702(9) 0.0258(4) Uani 1 1 d .
C50 C 0.5817(2) 0.64559(11) 0.31899(9) 0.0252(4) Uani 1 1 d .
C51 C 0.4591(2) 0.42809(11) 0.29417(9) 0.0262(4) Uani 1 1 d .
H51A H 0.3983 0.4340 0.3243 0.039 Uiso 1 1 calc GR
H51B H 0.4570 0.3774 0.2808 0.039 Uiso 1 1 calc GR
H51C H 0.4378 0.4614 0.2637 0.039 Uiso 1 1 calc GR
C52 C 0.7731(2) 0.41311(11) 0.37923(9) 0.0265(4) Uani 1 1 d .
H52A H 0.7888 0.3876 0.4144 0.040 Uiso 1 1 calc GR
H52B H 0.7664 0.4659 0.3861 0.040 Uiso 1 1 calc GR
H52C H 0.8425 0.4037 0.3535 0.040 Uiso 1 1 calc GR
C53 C 0.6123(2) 0.03679(13) 0.42425(10) 0.0335(5) Uani 1 1 d .
C54 C 0.5061(3) 0.04040(15) 0.46629(12) 0.0442(6) Uani 1 1 d .
H54A H 0.5097 -0.0027 0.4905 0.066 Uiso 1 1 calc GR
H54B H 0.4256 0.0412 0.4467 0.066 Uiso 1 1 calc GR
H54C H 0.5147 0.0850 0.4887 0.066 Uiso 1 1 calc GR
C55 C 0.6102(3) -0.03567(13) 0.39272(12) 0.0449(7) Uani 1 1 d .
H55A H 0.6785 -0.0364 0.3655 0.067 Uiso 1 1 calc GR
H55B H 0.5298 -0.0409 0.3735 0.067 Uiso 1 1 calc GR
H55C H 0.6210 -0.0763 0.4189 0.067 Uiso 1 1 calc GR
C56 C 0.8377(2) 0.24276(12) 0.36961(10) 0.0304(5) Uani 1 1 d .
H56A H 0.8480 0.2830 0.3962 0.046 Uiso 1 1 calc GR
H56B H 0.8978 0.2487 0.3392 0.046 Uiso 1 1 calc GR
H56C H 0.8529 0.1959 0.3883 0.046 Uiso 1 1 calc GR

loop_
_atom_site_aniso_label
_atom_site_aniso_U_11
_atom_site_aniso_U_22
_atom_site_aniso_U_33
_atom_site_aniso_U_23
_atom_site_aniso_U_13
_atom_site_aniso_U_12
O1 0.0303(8) 0.0227(7) 0.0211(7) 0.0008(5) -0.0022(6) 0.0018(6)
O2 0.0346(9) 0.0324(8) 0.0291(8) -0.0003(6) -0.0008(7) 0.0062(7)
N1 0.0361(10) 0.0213(8) 0.0232(9) -0.0033(7) 0.0020(7) -0.0007(7)
C1 0.0379(13) 0.0355(13) 0.0437(14) -0.0162(11) 0.0078(11) -0.0067(10)
C2 0.0485(15) 0.0255(11) 0.0591(17) -0.0134(11) 0.0154(13) -0.0046(11)
C3 0.0482(15) 0.0243(11) 0.0535(15) -0.0002(11) 0.0152(12) 0.0009(10)
C4 0.0445(14) 0.0266(11) 0.0356(12) -0.0001(9) 0.0118(10) 0.0015(10)
C5 0.0322(11) 0.0244(10) 0.0302(11) -0.0051(8) 0.0092(9) -0.0031(9)
C6 0.0243(10) 0.0263(10) 0.0259(10) -0.0029(8) 0.0036(8) -0.0044(8)
C7 0.0235(10) 0.0273(10) 0.0194(9) -0.0010(8) -0.0016(8) -0.0026(8)
C8 0.0239(10) 0.0238(10) 0.0190(9) -0.0004(7) -0.0025(7) -0.0024(8)
C9 0.0277(10) 0.0227(10) 0.0223(10) 0.0003(7) -0.0060(8) -0.0008(8)
C10 0.0310(11) 0.0250(10) 0.0209(10) 0.0001(8) -0.0069(8) -0.0004(8)
C11 0.0240(10) 0.0236(10) 0.0208(10) -0.0002(7) -0.0030(8) 0.0000(8)
C12 0.0314(11) 0.0227(10) 0.0236(10) 0.0028(8) 0.0030(8) 0.0011(8)
C13 0.0387(12) 0.0262(10) 0.0234(10) 0.0035(8) -0.0019(9) 0.0063(9)
C14 0.0329(11) 0.0302(11) 0.0209(10) 0.0013(8) -0.0039(8) 0.0043(9)
C15 0.0241(10) 0.0277(10) 0.0198(9) -0.0003(8) -0.0025(8) 0.0009(8)
C16 0.0211(9) 0.0271(10) 0.0179(9) 0.0004(7) -0.0021(7) -0.0016(8)
C17 0.0278(11) 0.0362(12) 0.0223(10) -0.0006(8) -0.0057(8) 0.0001(9)
C18 0.0293(11) 0.0424(13) 0.0206(10) -0.0031(9) -0.0047(8) -0.0033(10)
C19 0.0251(10) 0.0349(11) 0.0229(10) -0.0066(8) -0.0008(8) -0.0053(9)
C20 0.0296(11) 0.0376(12) 0.0273(11) -0.0106(9) 0.0001(8) -0.0052(9)
C21 0.0253(10) 0.0320(11) 0.0290(11) -0.0094(9) 0.0039(8) -0.0062(9)
C22 0.0271(11) 0.0297(11) 0.0346(12) -0.0074(9) 0.0089(9) -0.0065(9)
C23 0.0244(10) 0.0285(10) 0.0248(10) -0.0003(8) 0.0002(8) -0.0018(8)
C24 0.0297(11) 0.0259(10) 0.0239(10) -0.0008(8) 0.0028(8) -0.0039(8)
C25 0.0341(12) 0.0251(10) 0.0273(11) 0.0013(8) 0.0023(9) 0.0010(9)
C26 0.0370(12) 0.0304(11) 0.0346(12) -0.0055(9) -0.0015(10) -0.0022(9)
C27 0.0596(17) 0.0261(11) 0.0404(14) 0.0038(10) 0.0016(12) -0.0014(11)
C28 0.0262(11) 0.0360(11) 0.0267(11) -0.0030(9) 0.0006(8) 0.0013(9)
O3 0.0366(8) 0.0195(7) 0.0252(8) 0.0009(5) -0.0014(6) -0.0019(6)
O4 0.0423(10) 0.0247(8) 0.0386(9) 0.0005(7) -0.0118(7) 0.0011(7)
N2 0.0298(9) 0.0198(8) 0.0239(9) 0.0004(7) -0.0021(7) -0.0006(7)
C29 0.0312(11) 0.0244(10) 0.0315(11) 0.0055(8) -0.0087(9) -0.0016(9)
C30 0.0394(13) 0.0185(9) 0.0400(13) 0.0036(8) -0.0147(10) 0.0012(9)
C31 0.0355(12) 0.0217(10) 0.0365(12) -0.0041(8) -0.0117(9) 0.0034(9)
C32 0.0292(11) 0.0245(10) 0.0305(11) -0.0022(8) -0.0076(8) 0.0018(8)
C33 0.0249(10) 0.0199(9) 0.0300(11) 0.0004(8) -0.0078(8) -0.0013(8)
C34 0.0241(10) 0.0212(10) 0.0261(10) -0.0011(7) -0.0023(8) -0.0018(8)
C35 0.0268(10) 0.0199(9) 0.0231(10) -0.0019(7) 0.0003(8) -0.0010(8)
C36 0.0261(10) 0.0184(9) 0.0236(10) -0.0011(7) 0.0009(8) -0.0014(8)
C37 0.0334(11) 0.0198(9) 0.0241(10) -0.0017(7) 0.0035(8) 0.0001(8)
C38 0.0367(12) 0.0229(10) 0.0225(10) -0.0005(8) 0.0032(8) -0.0017(9)
C39 0.0304(11) 0.0185(9) 0.0241(10) 0.0006(7) -0.0003(8) -0.0014(8)
C40 0.0338(11) 0.0189(10) 0.0318(11) 0.0009(8) -0.0049(9) -0.0034(9)
C41 0.0422(12) 0.0200(10) 0.0301(11) -0.0030(8) -0.0035(10) 0.0032(9)
C42 0.0357(12) 0.0230(10) 0.0258(11) -0.0015(8) 0.0001(9) 0.0026(9)
C43 0.0279(10) 0.0189(9) 0.0245(10) -0.0004(8) 0.0014(8) -0.0008(8)
C44 0.0262(10) 0.0186(9) 0.0219(10) -0.0010(7) 0.0004(8) -0.0015(8)
C45 0.0337(11) 0.0235(10) 0.0260(10) -0.0016(8) 0.0065(9) 0.0008(9)
C46 0.0332(11) 0.0276(10) 0.0252(11) -0.0004(8) 0.0053(9) -0.0025(9)
C47 0.0280(10) 0.0242(10) 0.0242(10) 0.0023(8) 0.0007(8) -0.0017(8)
C48 0.0303(11) 0.0237(10) 0.0272(11) 0.0026(8) -0.0022(8) -0.0035(9)
C49 0.0252(10) 0.0238(10) 0.0284(11) 0.0018(8) -0.0032(8) -0.0025(8)
C50 0.0253(10) 0.0221(10) 0.0282(10) -0.0003(8) -0.0081(8) -0.0018(8)
C51 0.0269(10) 0.0229(10) 0.0287(11) 0.0006(8) -0.0009(8) -0.0007(8)
C52 0.0299(11) 0.0208(9) 0.0289(11) -0.0008(8) -0.0035(8) -0.0020(8)
C53 0.0395(13) 0.0246(11) 0.0366(13) 0.0045(9) -0.0100(10) -0.0049(9)
C54 0.0441(15) 0.0413(14) 0.0472(15) 0.0190(12) -0.0036(11) -0.0094(12)
C55 0.0619(18) 0.0221(11) 0.0507(15) 0.0031(10) -0.0222(13) -0.0050(11)
C56 0.0286(11) 0.0268(11) 0.0357(12) 0.0011(9) -0.0011(9) 0.0012(9)

loop_
_atom_type_symbol
_atom_type_description
_atom_type_scat_dispersion_real
_atom_type_scat_dispersion_imag
_atom_type_scat_source
C C 0.0181 0.0091 'International Tables Vol C Tables 4.2.6.8 and 6.1.1.4'
H H 0.0000 0.0000 'International Tables Vol C Tables 4.2.6.8 and 6.1.1.4'
N N 0.0311 0.0180 'International Tables Vol C Tables 4.2.6.8 and 6.1.1.4'
O O 0.0492 0.0322 'International Tables Vol C Tables 4.2.6.8 and 6.1.1.4'

loop_
_geom_angle_atom_site_label_1
_geom_angle_atom_site_label_2
_geom_angle_atom_site_label_3
_geom_angle
C11 O1 C12 110.91(14)
C25 O2 H2 110.9(18)
C5 N1 H1 126(2)
C6 N1 H1 125(2)
C6 N1 C5 107.80(19)
C2 C1 H1A 120.1
C2 C1 C22 119.8(2)
C22 C1 H1A 120.1
C1 C2 H2A 119.6
C1 C2 C3 120.8(2)
C3 C2 H2A 119.6
C2 C3 H3 119.2
C4 C3 C2 121.6(3)
C4 C3 H3 119.2
C3 C4 H4 121.2
C3 C4 C5 117.6(2)
C5 C4 H4 121.2
N1 C5 C22 107.7(2)
C4 C5 N1 130.2(2)
C4 C5 C22 122.1(2)
N1 C6 C7 135.86(19)
C21 C6 N1 110.49(19)
C21 C6 C7 112.58(19)
C6 C7 C8 119.93(16)
C6 C7 C19 96.70(16)
C6 C7 C23 105.50(17)
C19 C7 C8 109.02(17)
C23 C7 C8 113.08(17)
C23 C7 C19 111.47(16)
C7 C8 C16 107.07(15)
C9 C8 C7 110.03(17)
C9 C8 C16 109.19(16)
C9 C8 C24 109.07(16)
C24 C8 C7 108.71(16)
C24 C8 C16 112.74(17)
C8 C9 H9A 108.8
C8 C9 H9B 108.8
H9A C9 H9B 107.7
C10 C9 C8 113.71(17)
C10 C9 H9A 108.8
C10 C9 H9B 108.8
C9 C10 H10A 109.9
C9 C10 H10B 109.9
H10A C10 H10B 108.3
C11 C10 C9 109.07(16)
C11 C10 H10A 109.9
C11 C10 H10B 109.9
O1 C11 C10 109.02(15)
O1 C11 H11 107.6
O1 C11 C15 112.14(16)
C10 C11 H11 107.6
C10 C11 C15 112.62(17)
C15 C11 H11 107.6
O1 C12 H12 107.5
O1 C12 C13 109.95(17)
O1 C12 C25 107.25(16)
C13 C12 H12 107.5
C13 C12 C25 116.88(18)
C25 C12 H12 107.5
C12 C13 H13A 109.5
C12 C13 H13B 109.5
C12 C13 C14 110.63(17)
H13A C13 H13B 108.1
C14 C13 H13A 109.5
C14 C13 H13B 109.5
C13 C14 H14A 109.1
C13 C14 H14B 109.1
C13 C14 C15 112.38(16)
H14A C14 H14B 107.9
C15 C14 H14A 109.1
C15 C14 H14B 109.1
C11 C15 C14 106.08(17)
C11 C15 C16 105.25(16)
C14 C15 C16 110.23(16)
C28 C15 C11 112.34(16)
C28 C15 C14 107.47(17)
C28 C15 C16 115.13(17)
C8 C16 H16 104.6
C15 C16 C8 114.62(15)
C15 C16 H16 104.6
C17 C16 C8 112.59(16)
C17 C16 C15 114.50(17)
C17 C16 H16 104.6
C16 C17 H17A 109.1
C16 C17 H17B 109.1
H17A C17 H17B 107.8
C18 C17 C16 112.69(18)
C18 C17 H17A 109.1
C18 C17 H17B 109.1
C17 C18 H18A 110.1
C17 C18 H18B 110.1
H18A C18 H18B 108.4
C19 C18 C17 108.10(17)
C19 C18 H18A 110.1
C19 C18 H18B 110.1
C7 C19 H19 105.4
C18 C19 C7 111.77(17)
C18 C19 H19 105.4
C18 C19 C20 121.56(18)
C20 C19 C7 106.01(18)
C20 C19 H19 105.4
C19 C20 H20A 111.9
C19 C20 H20B 111.9
H20A C20 H20B 109.6
C21 C20 C19 99.39(17)
C21 C20 H20A 111.9
C21 C20 H20B 111.9
C6 C21 C20 110.9(2)
C6 C21 C22 107.7(2)
C22 C21 C20 141.2(2)
C1 C22 C5 118.1(2)
C1 C22 C21 135.7(2)
C5 C22 C21 106.21(19)
C7 C23 H23A 109.5
C7 C23 H23B 109.5
C7 C23 H23C 109.5
H23A C23 H23B 109.5
H23A C23 H23C 109.5
H23B C23 H23C 109.5
C8 C24 H24A 109.5
C8 C24 H24B 109.5
C8 C24 H24C 109.5
H24A C24 H24B 109.5
H24A C24 H24C 109.5
H24B C24 H24C 109.5
O2 C25 C12 111.71(17)
O2 C25 C26 105.57(17)
O2 C25 C27 109.73(18)
C26 C25 C12 108.48(18)
C26 C25 C27 110.5(2)
C27 C25 C12 110.68(18)
C25 C26 H26A 109.5
C25 C26 H26B 109.5
C25 C26 H26C 109.5
H26A C26 H26B 109.5
H26A C26 H26C 109.5
H26B C26 H26C 109.5
C25 C27 H27A 109.5
C25 C27 H27B 109.5
C25 C27 H27C 109.5
H27A C27 H27B 109.5
H27A C27 H27C 109.5
H27B C27 H27C 109.5
C15 C28 H28A 109.5
C15 C28 H28B 109.5
C15 C28 H28C 109.5
H28A C28 H28B 109.5
H28A C28 H28C 109.5
H28B C28 H28C 109.5
C39 O3 C40 111.41(15)
C53 O4 H4A 100(3)
C33 N2 H2B 124.7(18)
C34 N2 H2B 127.3(18)
C34 N2 C33 107.59(18)
C30 C29 H29 120.7
C30 C29 C50 118.6(2)
C50 C29 H29 120.7
C29 C30 H30 119.2
C29 C30 C31 121.5(2)
C31 C30 H30 119.2
C30 C31 H31 119.3
C32 C31 C30 121.5(2)
C32 C31 H31 119.3
C31 C32 H32 121.4
C31 C32 C33 117.1(2)
C33 C32 H32 121.4
N2 C33 C32 129.1(2)
N2 C33 C50 108.44(18)
C32 C33 C50 122.47(19)
N2 C34 C35 136.25(19)
C49 C34 N2 110.42(18)
C49 C34 C35 112.34(18)
C34 C35 C36 119.64(16)
C34 C35 C47 96.83(16)
C34 C35 C51 105.35(16)
C36 C35 C47 108.44(16)
C51 C35 C36 113.69(16)
C51 C35 C47 111.69(16)
C35 C36 C44 106.21(16)
C37 C36 C35 110.50(16)
C37 C36 C44 108.98(15)
C52 C36 C35 109.12(16)
C52 C36 C37 108.41(17)
C52 C36 C44 113.63(17)
C36 C37 H37A 109.0
C36 C37 H37B 109.0
H37A C37 H37B 107.8
C38 C37 C36 113.06(17)
C38 C37 H37A 109.0
C38 C37 H37B 109.0
C37 C38 H38A 110.1
C37 C38 H38B 110.1
H38A C38 H38B 108.4
C39 C38 C37 108.22(16)
C39 C38 H38A 110.1
C39 C38 H38B 110.1
O3 C39 C38 109.64(16)
O3 C39 H39 107.3
O3 C39 C43 111.01(16)
C38 C39 H39 107.3
C38 C39 C43 113.98(17)
C43 C39 H39 107.3
O3 C40 H40 108.3
O3 C40 C41 110.96(17)
O3 C40 C53 104.44(16)
C41 C40 H40 108.3
C41 C40 C53 116.30(19)
C53 C40 H40 108.3
C40 C41 H41A 109.5
C40 C41 H41B 109.5
C40 C41 C42 110.77(18)
H41A C41 H41B 108.1
C42 C41 H41A 109.5
C42 C41 H41B 109.5
C41 C42 H42A 109.1
C41 C42 H42B 109.1
C41 C42 C43 112.59(17)
H42A C42 H42B 107.8
C43 C42 H42A 109.1
C43 C42 H42B 109.1
C39 C43 C42 105.51(16)
C39 C43 C44 106.23(16)
C39 C43 C56 112.26(17)
C42 C43 C44 109.09(16)
C56 C43 C42 108.65(17)
C56 C43 C44 114.68(17)
C36 C44 H44 104.6
C43 C44 C36 114.97(16)
C43 C44 H44 104.6
C45 C44 C36 113.02(16)
C45 C44 C43 113.63(17)
C45 C44 H44 104.6
C44 C45 H45A 109.0
C44 C45 H45B 109.0
H45A C45 H45B 107.8
C46 C45 C44 112.88(17)
C46 C45 H45A 109.0
C46 C45 H45B 109.0
C45 C46 H46A 110.0
C45 C46 H46B 110.0
H46A C46 H46B 108.3
C47 C46 C45 108.67(17)
C47 C46 H46A 110.0
C47 C46 H46B 110.0
C35 C47 H47 105.4
C46 C47 C35 112.12(16)
C46 C47 H47 105.4
C46 C47 C48 121.20(18)
C48 C47 C35 105.99(17)
C48 C47 H47 105.4
C47 C48 H48A 111.9
C47 C48 H48B 111.9
H48A C48 H48B 109.6
C49 C48 C47 99.28(16)
C49 C48 H48A 111.9
C49 C48 H48B 111.9
C34 C49 C48 111.11(18)
C34 C49 C50 107.68(19)
C50 C49 C48 141.01(19)
C29 C50 C33 118.80(19)
C29 C50 C49 135.4(2)
C33 C50 C49 105.83(18)
C35 C51 H51A 109.5
C35 C51 H51B 109.5
C35 C51 H51C 109.5
H51A C51 H51B 109.5
H51A C51 H51C 109.5
H51B C51 H51C 109.5
C36 C52 H52A 109.5
C36 C52 H52B 109.5
C36 C52 H52C 109.5
H52A C52 H52B 109.5
H52A C52 H52C 109.5
H52B C52 H52C 109.5
O4 C53 C40 108.95(18)
O4 C53 C54 108.69(19)
O4 C53 C55 106.8(2)
C54 C53 C40 109.1(2)
C54 C53 C55 111.0(2)
C55 C53 C40 112.27(19)
C53 C54 H54A 109.5
C53 C54 H54B 109.5
C53 C54 H54C 109.5
H54A C54 H54B 109.5
H54A C54 H54C 109.5
H54B C54 H54C 109.5
C53 C55 H55A 109.5
C53 C55 H55B 109.5
C53 C55 H55C 109.5
H55A C55 H55B 109.5
H55A C55 H55C 109.5
H55B C55 H55C 109.5
C43 C56 H56A 109.5
C43 C56 H56B 109.5
C43 C56 H56C 109.5
H56A C56 H56B 109.5
H56A C56 H56C 109.5
H56B C56 H56C 109.5

loop_
_geom_bond_atom_site_label_1
_geom_bond_atom_site_label_2
_geom_bond_distance
O1 C11 1.423(2)
O1 C12 1.427(2)
O2 H2 0.88(3)
O2 C25 1.442(3)
N1 H1 0.83(3)
N1 C5 1.393(3)
N1 C6 1.377(3)
C1 H1A 0.9500
C1 C2 1.380(4)
C1 C22 1.406(3)
C2 H2A 0.9500
C2 C3 1.394(4)
C3 H3 0.9500
C3 C4 1.387(3)
C4 H4 0.9500
C4 C5 1.393(3)
C5 C22 1.424(3)
C6 C7 1.518(3)
C6 C21 1.358(3)
C7 C8 1.565(3)
C7 C19 1.564(3)
C7 C23 1.550(3)
C8 C9 1.547(3)
C8 C16 1.572(3)
C8 C24 1.548(3)
C9 H9A 0.9900
C9 H9B 0.9900
C9 C10 1.531(3)
C10 H10A 0.9900
C10 H10B 0.9900
C10 C11 1.524(3)
C11 H11 1.0000
C11 C15 1.544(3)
C12 H12 1.0000
C12 C13 1.521(3)
C12 C25 1.538(3)
C13 H13A 0.9900
C13 H13B 0.9900
C13 C14 1.539(3)
C14 H14A 0.9900
C14 H14B 0.9900
C14 C15 1.548(3)
C15 C16 1.559(3)
C15 C28 1.537(3)
C16 H16 1.0000
C16 C17 1.544(3)
C17 H17A 0.9900
C17 H17B 0.9900
C17 C18 1.538(3)
C18 H18A 0.9900
C18 H18B 0.9900
C18 C19 1.514(3)
C19 H19 1.0000
C19 C20 1.546(3)
C20 H20A 0.9900
C20 H20B 0.9900
C20 C21 1.508(3)
C21 C22 1.427(3)
C23 H23A 0.9800
C23 H23B 0.9800
C23 H23C 0.9800
C24 H24A 0.9800
C24 H24B 0.9800
C24 H24C 0.9800
C25 C26 1.515(3)
C25 C27 1.530(3)
C26 H26A 0.9800
C26 H26B 0.9800
C26 H26C 0.9800
C27 H27A 0.9800
C27 H27B 0.9800
C27 H27C 0.9800
C28 H28A 0.9800
C28 H28B 0.9800
C28 H28C 0.9800
O3 C39 1.434(2)
O3 C40 1.437(2)
O4 H4A 0.86(4)
O4 C53 1.453(3)
N2 H2B 0.87(3)
N2 C33 1.388(3)
N2 C34 1.379(3)
C29 H29 0.9500
C29 C30 1.381(3)
C29 C50 1.410(3)
C30 H30 0.9500
C30 C31 1.406(4)
C31 H31 0.9500
C31 C32 1.388(3)
C32 H32 0.9500
C32 C33 1.394(3)
C33 C50 1.425(3)
C34 C35 1.517(3)
C34 C49 1.366(3)
C35 C36 1.566(3)
C35 C47 1.570(3)
C35 C51 1.551(3)
C36 C37 1.547(3)
C36 C44 1.576(3)
C36 C52 1.542(3)
C37 H37A 0.9900
C37 H37B 0.9900
C37 C38 1.536(3)
C38 H38A 0.9900
C38 H38B 0.9900
C38 C39 1.514(3)
C39 H39 1.0000
C39 C43 1.535(3)
C40 H40 1.0000
C40 C41 1.511(3)
C40 C53 1.535(3)
C41 H41A 0.9900
C41 H41B 0.9900
C41 C42 1.534(3)
C42 H42A 0.9900
C42 H42B 0.9900
C42 C43 1.546(3)
C43 C44 1.556(3)
C43 C56 1.537(3)
C44 H44 1.0000
C44 C45 1.546(3)
C45 H45A 0.9900
C45 H45B 0.9900
C45 C46 1.536(3)
C46 H46A 0.9900
C46 H46B 0.9900
C46 C47 1.514(3)
C47 H47 1.0000
C47 C48 1.546(3)
C48 H48A 0.9900
C48 H48B 0.9900
C48 C49 1.508(3)
C49 C50 1.428(3)
C51 H51A 0.9800
C51 H51B 0.9800
C51 H51C 0.9800
C52 H52A 0.9800
C52 H52B 0.9800
C52 H52C 0.9800
C53 C54 1.521(4)
C53 C55 1.524(3)
C54 H54A 0.9800
C54 H54B 0.9800
C54 H54C 0.9800
C55 H55A 0.9800
C55 H55B 0.9800
C55 H55C 0.9800
C56 H56A 0.9800
C56 H56B 0.9800
C56 H56C 0.9800

loop_
_geom_hbond_atom_site_label_D
_geom_hbond_atom_site_label_H
_geom_hbond_atom_site_label_A
_geom_hbond_distance_DH
_geom_hbond_distance_HA
_geom_hbond_distance_DA
_geom_hbond_angle_DHA
O4 H4A O3 0.86(4) 2.10(4) 2.680(2) 125(3)

loop_
_geom_torsion_atom_site_label_1
_geom_torsion_atom_site_label_2
_geom_torsion_atom_site_label_3
_geom_torsion_atom_site_label_4
_geom_torsion
O1 C11 C15 C14 58.1(2)
O1 C11 C15 C16 174.92(15)
O1 C11 C15 C28 -59.1(2)
O1 C12 C13 C14 -55.2(2)
O1 C12 C25 O2 -57.8(2)
O1 C12 C25 C26 58.2(2)
O1 C12 C25 C27 179.64(19)
N1 C5 C22 C1 176.5(2)
N1 C5 C22 C21 -2.9(2)
N1 C6 C7 C8 -50.7(3)
N1 C6 C7 C19 -167.2(2)
N1 C6 C7 C23 78.2(3)
N1 C6 C21 C20 -175.65(18)
N1 C6 C21 C22 0.8(3)
C1 C2 C3 C4 -1.9(4)
C2 C1 C22 C5 1.8(3)
C2 C1 C22 C21 -179.0(3)
C2 C3 C4 C5 0.5(4)
C3 C4 C5 N1 -177.6(2)
C3 C4 C5 C22 2.1(4)
C4 C5 C22 C1 -3.2(3)
C4 C5 C22 C21 177.4(2)
C5 N1 C6 C7 -169.5(2)
C5 N1 C6 C21 -2.7(3)
C6 N1 C5 C4 -176.9(2)
C6 N1 C5 C22 3.4(2)
C6 C7 C8 C9 73.2(2)
C6 C7 C8 C16 -168.29(17)
C6 C7 C8 C24 -46.2(2)
C6 C7 C19 C18 -171.15(17)
C6 C7 C19 C20 -36.6(2)
C6 C21 C22 C1 -177.9(3)
C6 C21 C22 C5 1.3(2)
C7 C6 C21 C20 -5.6(3)
C7 C6 C21 C22 170.89(17)
C7 C8 C9 C10 167.49(17)
C7 C8 C16 C15 -171.41(16)
C7 C8 C16 C17 55.4(2)
C7 C19 C20 C21 34.5(2)
C8 C7 C19 C18 64.0(2)
C8 C7 C19 C20 -161.53(17)
C8 C9 C10 C11 -55.6(2)
C8 C16 C17 C18 -55.1(2)
C9 C8 C16 C15 -52.3(2)
C9 C8 C16 C17 174.47(17)
C9 C10 C11 O1 -172.49(16)
C9 C10 C11 C15 62.4(2)
C10 C11 C15 C14 -178.51(17)
C10 C11 C15 C16 -61.7(2)
C10 C11 C15 C28 64.4(2)
C11 O1 C12 C13 63.1(2)
C11 O1 C12 C25 -168.82(17)
C11 C15 C16 C8 56.9(2)
C11 C15 C16 C17 -170.82(17)
C12 O1 C11 C10 168.06(17)
C12 O1 C11 C15 -66.5(2)
C12 C13 C14 C15 51.3(2)
C13 C12 C25 O2 66.2(2)
C13 C12 C25 C26 -177.88(18)
C13 C12 C25 C27 -56.4(3)
C13 C14 C15 C11 -50.7(2)
C13 C14 C15 C16 -164.13(18)
C13 C14 C15 C28 69.7(2)
C14 C15 C16 C8 170.84(17)
C14 C15 C16 C17 -56.8(2)
C15 C16 C17 C18 171.58(18)
C16 C8 C9 C10 50.2(2)
C16 C17 C18 C19 55.3(2)
C17 C18 C19 C7 -60.0(2)
C17 C18 C19 C20 173.53(19)
C18 C19 C20 C21 163.53(19)
C19 C7 C8 C9 -176.91(16)
C19 C7 C8 C16 -58.4(2)
C19 C7 C8 C24 63.7(2)
C19 C20 C21 C6 -18.2(2)
C19 C20 C21 C22 167.2(3)
C20 C21 C22 C1 -3.2(5)
C20 C21 C22 C5 176.0(3)
C21 C6 C7 C8 142.66(19)
C21 C6 C7 C19 26.2(2)
C21 C6 C7 C23 -88.4(2)
C22 C1 C2 C3 0.7(4)
C23 C7 C8 C9 -52.3(2)
C23 C7 C8 C16 66.2(2)
C23 C7 C8 C24 -171.71(17)
C23 C7 C19 C18 -61.6(2)
C23 C7 C19 C20 72.9(2)
C24 C8 C9 C10 -73.4(2)
C24 C8 C16 C15 69.1(2)
C24 C8 C16 C17 -64.1(2)
C25 C12 C13 C14 -177.77(17)
C28 C15 C16 C8 -67.4(2)
C28 C15 C16 C17 64.9(2)
O3 C39 C43 C42 60.4(2)
O3 C39 C43 C44 176.19(15)
O3 C39 C43 C56 -57.7(2)
O3 C40 C41 C42 -52.4(2)
O3 C40 C53 O4 -54.3(2)
O3 C40 C53 C54 64.2(2)
O3 C40 C53 C55 -172.3(2)
N2 C33 C50 C29 179.81(19)
N2 C33 C50 C49 -1.5(2)
N2 C34 C35 C36 -51.5(3)
N2 C34 C35 C47 -167.3(2)
N2 C34 C35 C51 77.9(3)
N2 C34 C49 C48 -175.26(18)
N2 C34 C49 C50 0.7(2)
C29 C30 C31 C32 1.1(4)
C30 C29 C50 C33 -1.1(3)
C30 C29 C50 C49 -179.3(2)
C30 C31 C32 C33 -1.2(3)
C31 C32 C33 N2 -178.4(2)
C31 C32 C33 C50 0.1(3)
C32 C33 C50 C29 1.0(3)
C32 C33 C50 C49 179.7(2)
C33 N2 C34 C35 -168.9(2)
C33 N2 C34 C49 -1.6(2)
C34 N2 C33 C32 -179.4(2)
C34 N2 C33 C50 1.9(2)
C34 C35 C36 C37 72.6(2)
C34 C35 C36 C44 -169.37(17)
C34 C35 C36 C52 -46.5(2)
C34 C35 C47 C46 -170.96(17)
C34 C35 C47 C48 -36.68(19)
C34 C49 C50 C29 178.9(2)
C34 C49 C50 C33 0.5(2)
C35 C34 C49 C48 -4.7(3)
C35 C34 C49 C50 171.24(17)
C35 C36 C37 C38 168.72(17)
C35 C36 C44 C43 -170.66(16)
C35 C36 C44 C45 56.6(2)
C35 C47 C48 C49 34.9(2)
C36 C35 C47 C46 64.6(2)
C36 C35 C47 C48 -161.08(16)
C36 C37 C38 C39 -57.6(2)
C36 C44 C45 C46 -54.4(2)
C37 C36 C44 C43 -51.6(2)
C37 C36 C44 C45 175.69(17)
C37 C38 C39 O3 -172.55(17)
C37 C38 C39 C43 62.3(2)
C38 C39 C43 C42 -175.16(17)
C38 C39 C43 C44 -59.4(2)
C38 C39 C43 C56 66.7(2)
C39 O3 C40 C41 60.6(2)
C39 O3 C40 C53 -173.31(18)
C39 C43 C44 C36 53.7(2)
C39 C43 C44 C45 -173.89(17)
C40 O3 C39 C38 166.81(18)
C40 O3 C39 C43 -66.4(2)
C40 C41 C42 C43 51.2(2)
C41 C40 C53 O4 68.4(2)
C41 C40 C53 C54 -173.1(2)
C41 C40 C53 C55 -49.7(3)
C41 C42 C43 C39 -53.5(2)
C41 C42 C43 C44 -167.22(18)
C41 C42 C43 C56 67.1(2)
C42 C43 C44 C36 166.99(17)
C42 C43 C44 C45 -60.6(2)
C43 C44 C45 C46 172.21(17)
C44 C36 C37 C38 52.4(2)
C44 C45 C46 C47 53.1(2)
C45 C46 C47 C35 -58.8(2)
C45 C46 C47 C48 174.79(19)
C46 C47 C48 C49 164.05(19)
C47 C35 C36 C37 -177.90(16)
C47 C35 C36 C44 -59.9(2)
C47 C35 C36 C52 63.0(2)
C47 C48 C49 C34 -19.0(2)
C47 C48 C49 C50 167.1(3)
C48 C49 C50 C29 -7.1(5)
C48 C49 C50 C33 174.5(3)
C49 C34 C35 C36 141.35(19)
C49 C34 C35 C47 25.6(2)
C49 C34 C35 C51 -89.2(2)
C50 C29 C30 C31 0.1(3)
C51 C35 C36 C37 -53.0(2)
C51 C35 C36 C44 65.0(2)
C51 C35 C36 C52 -172.13(17)
C51 C35 C47 C46 -61.4(2)
C51 C35 C47 C48 72.9(2)
C52 C36 C37 C38 -71.7(2)
C52 C36 C44 C43 69.4(2)
C52 C36 C44 C45 -63.3(2)
C53 C40 C41 C42 -171.55(18)
C56 C43 C44 C36 -70.9(2)
C56 C43 C44 C45 61.5(2)
